data_1556938
loop_
_publ_author_name
'Qiu, Haile'
'Chen, Xiaofeng'
'Zhang, Junliang'

_publ_section_title
;
 Design, synthesis and application of a new type of bifunctional Le-Phos
 in highly enantioselective \g-addition reactions of N-centered
 nucleophiles to allenoates
;
_journal_issue 45
_journal_name_full 'Chemical Science'
_journal_page_first 10510
_journal_paper_doi 10.1039/C9SC04073K
_journal_volume 10
_journal_year 2019
_chemical_absolute_configuration ad
_chemical_formula_sum 'C21 H26 B F5 N O P S'
_chemical_formula_weight 477.27
_space_group_IT_number 4
_space_group_name_Hall 'P 2yb'
_space_group_name_H-M_alt 'P 1 21 1'
_symmetry_cell_setting monoclinic
_symmetry_space_group_name_H-M 'P 1 21 1'
_atom_sites_solution_hydrogens geom
_atom_sites_solution_primary direct
_atom_sites_solution_secondary difmap
_audit_creation_method SHELXL-97
_audit_update_record
;
2018-08-04 deposited with the CCDC.	2019-10-02 downloaded from the CCDC.
;
_cell_angle_alpha 90.00
_cell_angle_beta 93.452(3)
_cell_angle_gamma 90.00
_cell_formula_units_Z 4
_cell_length_a 17.1138(14)
_cell_length_b 6.6266(5)
_cell_length_c 20.6037(16)
_cell_measurement_reflns_used 3717
_cell_measurement_temperature 173(2)
_cell_measurement_theta_max 18.52
_cell_measurement_theta_min 2.37
_cell_volume 2332.4(3)
_computing_structure_refinement 'SHELXL-97 (Sheldrick, 2008)'
_computing_structure_solution 'SHELXS-97 (Sheldrick, 2008)'
_diffrn_ambient_temperature 173(2)
_diffrn_measured_fraction_theta_full 0.997
_diffrn_measured_fraction_theta_max 0.997
_diffrn_measurement_device_type 'Bruker Smart Apex II CCD'
_diffrn_radiation_monochromator graphite
_diffrn_radiation_source 'fine-focus sealed tube'
_diffrn_radiation_type MoK\a
_diffrn_radiation_wavelength 0.71073
_diffrn_reflns_av_R_equivalents 0.0716
_diffrn_reflns_av_sigmaI/netI 0.0793
_diffrn_reflns_limit_h_max 20
_diffrn_reflns_limit_h_min -18
_diffrn_reflns_limit_k_max 7
_diffrn_reflns_limit_k_min -7
_diffrn_reflns_limit_l_max 24
_diffrn_reflns_limit_l_min -24
_diffrn_reflns_number 27239
_diffrn_reflns_theta_full 25.00
_diffrn_reflns_theta_max 25.00
_diffrn_reflns_theta_min 1.50
_exptl_absorpt_coefficient_mu 0.260
_exptl_absorpt_correction_T_max 0.9645
_exptl_absorpt_correction_T_min 0.9284
_exptl_absorpt_correction_type multi-scan
_exptl_absorpt_process_details sadabs
_exptl_crystal_colour colorless
_exptl_crystal_density_diffrn 1.359
_exptl_crystal_density_method 'not measured'
_exptl_crystal_description block
_exptl_crystal_F_000 992
_exptl_crystal_size_max 0.29
_exptl_crystal_size_mid 0.19
_exptl_crystal_size_min 0.14
_refine_diff_density_max 0.655
_refine_diff_density_min -0.397
_refine_diff_density_rms 0.075
_refine_ls_abs_structure_details 'Flack H D (1983), Acta Cryst. A39, 876-881'
_refine_ls_abs_structure_Flack 0.11(14)
_refine_ls_extinction_method none
_refine_ls_goodness_of_fit_ref 1.081
_refine_ls_hydrogen_treatment mixed
_refine_ls_matrix_type full
_refine_ls_number_parameters 583
_refine_ls_number_reflns 7869
_refine_ls_number_restraints 62
_refine_ls_restrained_S_all 1.080
_refine_ls_R_factor_all 0.0965
_refine_ls_R_factor_gt 0.0714
_refine_ls_shift/su_max 0.000
_refine_ls_shift/su_mean 0.000
_refine_ls_structure_factor_coef Fsqd
_refine_ls_weighting_details 'calc w=1/[\s^2^(Fo^2^)+(0.0612P)^2^+5.0384P] where P=(Fo^2^+2Fc^2^)/3'
_refine_ls_weighting_scheme calc
_refine_ls_wR_factor_gt 0.1665
_refine_ls_wR_factor_ref 0.1800
_reflns_number_gt 6051
_reflns_number_total 7869
_reflns_threshold_expression >2sigma(I)
_cod_data_source_file c9sc04073k2.cif
_cod_data_source_block z_CCDC1
_cod_depositor_comments
;
The following automatic conversions were performed:

data item '_symmetry_cell_setting' value 'Monoclinic' was changed to
'monoclinic' in accordance with the
/home/data/users/saulius/crontab/automatic-downloads/current/RSC/lib/dictionaries/cif_core.dic
dictionary named 'cif_core.dic' version 2.4.2 last updated on
2011-04-26.

Automatic conversion script
Id: cif_fix_values 7556 2019-12-06 15:28:31Z antanas 
;
_cod_original_cell_volume 2332.3(3)
_cod_original_sg_symbol_H-M P2(1)
_cod_database_code 1556938

loop_
_symmetry_equiv_pos_as_xyz
'x, y, z'
'-x, y+1/2, -z'

loop_
_atom_site_label
_atom_site_type_symbol
_atom_site_fract_x
_atom_site_fract_y
_atom_site_fract_z
_atom_site_U_iso_or_equiv
_atom_site_adp_type
_atom_site_occupancy
_atom_site_symmetry_multiplicity
_atom_site_calc_flag
_atom_site_refinement_flags
P2 P 0.97372(9) 0.6701(3) 0.15570(8) 0.0314(4) Uani 1 1 d .
S2 S 0.84928(11) 0.8379(3) 0.38443(8) 0.0488(5) Uani 1 1 d .
O2 O 0.7650(3) 0.8145(15) 0.3887(3) 0.101(3) Uani 1 1 d .
N2 N 0.8713(3) 0.9285(9) 0.3118(2) 0.0371(13) Uani 1 1 d .
H2B H 0.8751 1.0588 0.3044 0.044 Uiso 1 1 calc R
F6 F 0.8060(2) 0.4034(7) 0.2774(2) 0.0565(12) Uani 1 1 d .
F7 F 0.6735(2) 0.2881(7) 0.2126(2) 0.0606(13) Uani 1 1 d .
F8 F 0.6005(2) 0.5444(8) 0.1262(2) 0.0564(12) Uani 1 1 d .
F9 F 0.6626(2) 0.9094(8) 0.1037(2) 0.0614(12) Uani 1 1 d .
F10 F 0.7954(2) 1.0285(6) 0.16819(19) 0.0459(10) Uani 1 1 d .
B2 B 0.9643(7) 0.3922(14) 0.1786(5) 0.055(2) Uani 1 1 d .
H2E H 0.995(5) 0.329(13) 0.138(4) 0.07(2) Uiso 1 1 d .
H2D H 0.912(4) 0.343(11) 0.180(3) 0.05(2) Uiso 1 1 d .
H2C H 0.993(3) 0.387(9) 0.229(3) 0.023(15) Uiso 1 1 d .
C22 C 0.9236(4) 0.7404(11) 0.0799(3) 0.0392(17) Uani 1 1 d .
C23 C 0.8864(4) 0.5935(12) 0.0409(4) 0.0476(19) Uani 1 1 d .
H23A H 0.8859 0.4574 0.0554 0.057 Uiso 1 1 calc R
C24 C 0.8499(4) 0.6449(16) -0.0194(4) 0.058(2) Uani 1 1 d .
H24A H 0.8237 0.5440 -0.0453 0.069 Uiso 1 1 calc R
C25 C 0.8515(5) 0.8388(16) -0.0412(4) 0.064(2) Uani 1 1 d .
H25A H 0.8282 0.8730 -0.0827 0.077 Uiso 1 1 calc R
C26 C 0.8876(6) 0.9855(15) -0.0021(4) 0.074(3) Uani 1 1 d .
H26A H 0.8866 1.1222 -0.0160 0.089 Uiso 1 1 calc R
C27 C 0.9250(5) 0.9347(13) 0.0571(4) 0.055(2) Uani 1 1 d .
H27A H 0.9521 1.0358 0.0822 0.066 Uiso 1 1 calc R
C28 C 1.0754(4) 0.7492(12) 0.1548(4) 0.0432(17) Uani 1 1 d .
H28A H 1.1106 0.6333 0.1648 0.052 Uiso 1 1 calc R
H28B H 1.0864 0.8024 0.1114 0.052 Uiso 1 1 calc R
C29 C 1.0885(4) 0.9129(12) 0.2061(3) 0.0414(16) Uani 1 1 d .
H29A H 1.0827 1.0478 0.1858 0.050 Uiso 1 1 calc R
H29B H 1.1419 0.9020 0.2270 0.050 Uiso 1 1 calc R
C30 C 1.0274(4) 0.8846(11) 0.2569(3) 0.0374(15) Uani 1 1 d .
H30A H 1.0254 1.0055 0.2849 0.045 Uiso 1 1 calc R
H30B H 1.0408 0.7661 0.2846 0.045 Uiso 1 1 calc R
C31 C 0.9478(4) 0.8521(10) 0.2188(3) 0.0307(14) Uani 1 1 d .
H31A H 0.9308 0.9817 0.1975 0.037 Uiso 1 1 calc R
C32 C 0.8074(4) 0.7176(10) 0.2246(3) 0.0325(15) Uani 1 1 d .
C33 C 0.7739(4) 0.5328(11) 0.2344(3) 0.0390(17) Uani 1 1 d .
C34 C 0.7048(4) 0.4735(11) 0.2020(4) 0.0424(17) Uani 1 1 d .
C35 C 0.6676(4) 0.5971(12) 0.1569(3) 0.0407(18) Uani 1 1 d .
C36 C 0.6994(4) 0.7851(12) 0.1461(3) 0.0398(17) Uani 1 1 d .
C37 C 0.7678(4) 0.8432(10) 0.1799(3) 0.0329(15) Uani 1 1 d .
C38 C 0.8838(4) 0.7790(10) 0.2620(3) 0.0323(15) Uani 1 1 d .
H38A H 0.9045 0.6554 0.2850 0.039 Uiso 1 1 calc R
C39 C 0.8794(6) 1.0508(16) 0.4361(4) 0.071(2) Uani 1 1 d U
C40 C 0.9601(7) 1.097(2) 0.4266(6) 0.116(4) Uani 1 1 d U
H40A H 0.9769 1.2107 0.4544 0.175 Uiso 1 1 calc R
H40B H 0.9658 1.1321 0.3809 0.175 Uiso 1 1 calc R
H40C H 0.9926 0.9786 0.4380 0.175 Uiso 1 1 calc R
C41 C 0.8241(12) 1.223(2) 0.4220(5) 0.190(9) Uani 1 1 d U
H41A H 0.8403 1.3394 0.4490 0.285 Uiso 1 1 calc R
H41B H 0.7710 1.1829 0.4317 0.285 Uiso 1 1 calc R
H41C H 0.8249 1.2605 0.3760 0.285 Uiso 1 1 calc R
C42 C 0.8671(5) 0.9781(19) 0.5044(4) 0.083(3) Uani 1 1 d U
H42A H 0.8832 1.0839 0.5356 0.124 Uiso 1 1 calc R
H42B H 0.8986 0.8566 0.5134 0.124 Uiso 1 1 calc R
H42C H 0.8117 0.9466 0.5082 0.124 Uiso 1 1 calc R
S1 S 0.67762(9) 0.4083(3) -0.11908(7) 0.0348(4) Uani 1 1 d .
P1 P 0.50750(9) 0.6675(3) -0.33681(8) 0.0296(4) Uani 1 1 d .
F1 F 0.6797(2) 0.2654(6) -0.32436(18) 0.0463(10) Uani 1 1 d .
F2 F 0.8026(3) 0.3697(9) -0.3900(2) 0.0750(16) Uani 1 1 d .
F3 F 0.8735(2) 0.7315(9) -0.3673(2) 0.0788(18) Uani 1 1 d .
F4 F 0.8186(3) 0.9894(8) -0.2787(3) 0.0751(16) Uani 1 1 d .
F5 F 0.6957(2) 0.8834(6) -0.21211(19) 0.0494(10) Uani 1 1 d .
O1 O 0.7534(3) 0.3068(9) -0.1243(2) 0.0509(14) Uani 1 1 d .
N1 N 0.6188(3) 0.3567(8) -0.1844(2) 0.0336(13) Uani 1 1 d .
H1A H 0.5963 0.2381 -0.1902 0.040 Uiso 1 1 calc R
B1 B 0.5162(6) 0.9383(12) -0.3034(5) 0.047(2) Uani 1 1 d .
H1D H 0.477(8) 1.02(3) -0.350(7) 0.19(6) Uiso 1 1 d .
H1C H 0.578(5) 0.987(14) -0.292(4) 0.08(3) Uiso 1 1 d .
H1B H 0.477(4) 0.925(12) -0.262(4) 0.06(2) Uiso 1 1 d .
C1 C 0.5587(4) 0.6263(11) -0.4089(3) 0.0375(17) Uani 1 1 d U
C2 C 0.5570(4) 0.4399(13) -0.4410(3) 0.052(2) Uani 1 1 d U
H2A H 0.5269 0.3323 -0.4250 0.062 Uiso 1 1 calc R
C3 C 0.5981(5) 0.4110(18) -0.4950(4) 0.071(3) Uani 1 1 d U
H3A H 0.5961 0.2841 -0.5165 0.085 Uiso 1 1 calc R
C4 C 0.6433(5) 0.569(2) -0.5190(4) 0.076(3) Uani 1 1 d U
H4A H 0.6713 0.5497 -0.5569 0.091 Uiso 1 1 calc R
C5 C 0.6465(5) 0.7473(17) -0.4877(4) 0.066(3) Uani 1 1 d U
H5A H 0.6777 0.8536 -0.5031 0.079 Uiso 1 1 calc R
C6 C 0.6045(4) 0.7763(12) -0.4331(3) 0.0435(18) Uani 1 1 d U
H6A H 0.6074 0.9033 -0.4117 0.052 Uiso 1 1 calc R
C7 C 0.5360(3) 0.4702(9) -0.2777(3) 0.0274(14) Uani 1 1 d .
H7A H 0.5483 0.3450 -0.3022 0.033 Uiso 1 1 calc R
C8 C 0.4596(3) 0.4342(11) -0.2432(3) 0.0342(15) Uani 1 1 d .
H8A H 0.4493 0.5478 -0.2137 0.041 Uiso 1 1 calc R
H8B H 0.4631 0.3080 -0.2175 0.041 Uiso 1 1 calc R
C9 C 0.3939(4) 0.4184(11) -0.2978(3) 0.0373(15) Uani 1 1 d .
H9A H 0.3948 0.2831 -0.3182 0.045 Uiso 1 1 calc R
H9B H 0.3423 0.4374 -0.2795 0.045 Uiso 1 1 calc R
C10 C 0.4064(4) 0.5796(11) -0.3486(3) 0.0395(16) Uani 1 1 d .
H10A H 0.3698 0.6932 -0.3434 0.047 Uiso 1 1 calc R
H10B H 0.3969 0.5229 -0.3928 0.047 Uiso 1 1 calc R
C11 C 0.6806(3) 0.5723(10) -0.2676(3) 0.0283(14) Uani 1 1 d .
C12 C 0.7112(4) 0.4459(11) -0.3126(3) 0.0376(16) Uani 1 1 d .
C13 C 0.7756(4) 0.5022(14) -0.3473(3) 0.049(2) Uani 1 1 d .
C14 C 0.8095(4) 0.6837(16) -0.3355(4) 0.051(2) Uani 1 1 d .
C15 C 0.7827(4) 0.8093(12) -0.2908(4) 0.0451(18) Uani 1 1 d .
C16 C 0.7186(4) 0.7519(11) -0.2572(3) 0.0346(15) Uani 1 1 d .
C17 C 0.6068(3) 0.5210(10) -0.2316(3) 0.0296(14) Uani 1 1 d .
H17A H 0.5929 0.6441 -0.2068 0.036 Uiso 1 1 calc R
C18 C 0.6253(4) 0.2683(12) -0.0572(3) 0.0412(17) Uani 1 1 d .
C19 C 0.5474(5) 0.3724(14) -0.0520(4) 0.062(2) Uani 1 1 d .
H19B H 0.5175 0.3031 -0.0196 0.093 Uiso 1 1 calc R
H19C H 0.5180 0.3688 -0.0943 0.093 Uiso 1 1 calc R
H19D H 0.5561 0.5130 -0.0388 0.093 Uiso 1 1 calc R
C20 C 0.6782(5) 0.2931(14) 0.0042(3) 0.058(2) Uani 1 1 d .
H20B H 0.6550 0.2235 0.0403 0.088 Uiso 1 1 calc R
H20C H 0.6840 0.4369 0.0145 0.088 Uiso 1 1 calc R
H20D H 0.7297 0.2349 -0.0027 0.088 Uiso 1 1 calc R
C21 C 0.6169(5) 0.0496(12) -0.0771(4) 0.058(2) Uani 1 1 d .
H21B H 0.5889 -0.0240 -0.0444 0.087 Uiso 1 1 calc R
H21C H 0.6689 -0.0098 -0.0806 0.087 Uiso 1 1 calc R
H21D H 0.5874 0.0407 -0.1193 0.087 Uiso 1 1 calc R

loop_
_atom_site_aniso_label
_atom_site_aniso_U_11
_atom_site_aniso_U_22
_atom_site_aniso_U_33
_atom_site_aniso_U_23
_atom_site_aniso_U_13
_atom_site_aniso_U_12
P2 0.0280(9) 0.0251(8) 0.0411(9) -0.0051(8) 0.0010(7) -0.0011(8)
S2 0.0474(11) 0.0662(14) 0.0333(9) 0.0117(8) 0.0074(8) -0.0069(10)
O2 0.048(3) 0.203(9) 0.054(3) -0.007(5) 0.018(3) -0.051(5)
N2 0.044(3) 0.037(3) 0.031(3) 0.006(2) 0.008(2) 0.003(3)
F6 0.054(3) 0.044(3) 0.071(3) 0.028(2) 0.001(2) -0.007(2)
F7 0.043(3) 0.038(3) 0.103(4) -0.001(2) 0.019(2) -0.013(2)
F8 0.029(2) 0.078(3) 0.063(3) -0.022(2) 0.0020(19) -0.007(2)
F9 0.046(3) 0.074(3) 0.063(3) 0.019(3) -0.006(2) 0.007(2)
F10 0.039(2) 0.037(2) 0.063(3) 0.0213(19) 0.0051(19) 0.0023(19)
B2 0.060(7) 0.028(5) 0.078(7) -0.007(5) 0.008(5) -0.001(5)
C22 0.035(4) 0.047(4) 0.036(3) -0.009(3) 0.004(3) -0.005(3)
C23 0.044(4) 0.040(4) 0.058(5) -0.006(4) -0.006(4) 0.001(3)
C24 0.037(4) 0.085(7) 0.049(4) -0.017(5) -0.011(3) -0.004(5)
C25 0.062(5) 0.086(7) 0.044(4) 0.012(5) 0.005(4) 0.017(5)
C26 0.128(9) 0.060(6) 0.033(4) 0.007(4) 0.001(5) 0.006(6)
C27 0.070(6) 0.046(5) 0.050(4) -0.003(4) 0.002(4) -0.009(4)
C28 0.026(4) 0.045(4) 0.059(4) -0.014(4) 0.008(3) -0.003(3)
C29 0.031(4) 0.043(4) 0.051(4) -0.006(3) 0.004(3) -0.006(3)
C30 0.034(4) 0.035(4) 0.043(4) -0.005(3) 0.000(3) -0.006(3)
C31 0.031(3) 0.026(3) 0.035(3) 0.004(3) 0.001(3) 0.001(3)
C32 0.027(3) 0.030(4) 0.041(3) 0.008(3) 0.008(3) 0.004(3)
C33 0.032(4) 0.035(4) 0.051(4) 0.015(3) 0.013(3) -0.003(3)
C34 0.035(4) 0.034(4) 0.059(4) -0.001(3) 0.011(3) -0.008(3)
C35 0.026(4) 0.054(5) 0.043(4) -0.012(3) 0.013(3) -0.009(3)
C36 0.032(4) 0.052(5) 0.034(3) 0.009(3) -0.003(3) 0.004(3)
C37 0.032(4) 0.029(4) 0.039(3) 0.005(3) 0.010(3) 0.005(3)
C38 0.036(4) 0.024(4) 0.036(3) 0.008(3) -0.006(3) -0.003(3)
C39 0.113(5) 0.070(6) 0.030(4) -0.005(4) 0.003(4) 0.000(6)
C40 0.114(4) 0.120(4) 0.116(4) -0.005(2) 0.011(2) -0.006(2)
C41 0.42(3) 0.107(11) 0.041(6) -0.015(6) -0.025(10) 0.123(15)
C42 0.072(6) 0.145(10) 0.032(4) 0.015(5) 0.011(4) 0.041(7)
S1 0.0318(9) 0.0437(10) 0.0288(8) 0.0001(7) 0.0026(6) -0.0059(8)
P1 0.0269(8) 0.0231(8) 0.0387(9) 0.0028(7) 0.0025(7) -0.0015(8)
F1 0.041(2) 0.044(2) 0.053(2) -0.018(2) 0.0026(18) 0.0075(19)
F2 0.059(3) 0.111(5) 0.057(3) 0.002(3) 0.025(2) 0.032(3)
F3 0.035(2) 0.117(5) 0.087(3) 0.054(3) 0.021(2) 0.007(3)
F4 0.046(3) 0.070(4) 0.106(4) 0.031(3) -0.018(3) -0.033(3)
F5 0.051(2) 0.039(2) 0.057(2) -0.010(2) -0.0045(19) -0.015(2)
O1 0.021(2) 0.087(4) 0.045(3) 0.002(3) 0.0034(19) 0.000(3)
N1 0.028(3) 0.034(3) 0.039(3) 0.001(2) -0.005(2) -0.011(2)
B1 0.065(6) 0.018(4) 0.060(5) -0.002(4) 0.006(5) 0.002(4)
C1 0.031(4) 0.046(5) 0.034(3) 0.011(3) -0.005(3) -0.001(3)
C2 0.043(4) 0.065(6) 0.047(4) -0.011(4) 0.004(3) -0.008(4)
C3 0.060(6) 0.107(8) 0.046(4) -0.006(5) 0.008(4) 0.000(6)
C4 0.042(5) 0.144(10) 0.040(4) 0.002(6) 0.005(4) 0.002(6)
C5 0.038(5) 0.100(8) 0.060(5) 0.032(5) 0.012(4) -0.006(5)
C6 0.030(4) 0.053(5) 0.047(4) 0.020(4) 0.003(3) 0.000(3)
C7 0.029(3) 0.021(3) 0.033(3) 0.001(3) 0.008(3) -0.002(3)
C8 0.025(3) 0.036(4) 0.041(3) 0.002(3) 0.004(3) -0.001(3)
C9 0.026(3) 0.039(4) 0.047(4) 0.007(3) -0.002(3) -0.004(3)
C10 0.027(4) 0.042(4) 0.049(4) 0.005(3) -0.007(3) -0.008(3)
C11 0.022(3) 0.036(4) 0.027(3) 0.002(3) 0.005(2) -0.002(3)
C12 0.033(4) 0.042(4) 0.037(3) 0.004(3) 0.000(3) 0.007(3)
C13 0.036(4) 0.076(6) 0.035(4) 0.008(4) 0.011(3) 0.023(4)
C14 0.026(4) 0.076(6) 0.051(4) 0.033(5) 0.002(3) -0.003(4)
C15 0.036(4) 0.042(4) 0.057(4) 0.021(4) -0.004(3) -0.016(4)
C16 0.026(3) 0.039(4) 0.038(4) 0.010(3) -0.002(3) -0.004(3)
C17 0.029(3) 0.028(3) 0.033(3) 0.001(3) 0.008(3) -0.004(3)
C18 0.039(4) 0.050(5) 0.036(3) 0.013(3) 0.011(3) 0.003(3)
C19 0.059(5) 0.070(6) 0.062(5) 0.004(5) 0.036(4) 0.011(5)
C20 0.066(5) 0.068(6) 0.040(4) 0.000(4) 0.002(4) 0.004(5)
C21 0.085(6) 0.040(5) 0.052(5) 0.012(4) 0.022(4) 0.003(4)

loop_
_atom_type_symbol
_atom_type_description
_atom_type_scat_dispersion_real
_atom_type_scat_dispersion_imag
_atom_type_scat_source
C C 0.0033 0.0016 'International Tables Vol C Tables 4.2.6.8 and 6.1.1.4'
H H 0.0000 0.0000 'International Tables Vol C Tables 4.2.6.8 and 6.1.1.4'
O O 0.0106 0.0060 'International Tables Vol C Tables 4.2.6.8 and 6.1.1.4'
F F 0.0171 0.0103 'International Tables Vol C Tables 4.2.6.8 and 6.1.1.4'
P P 0.1023 0.0942 'International Tables Vol C Tables 4.2.6.8 and 6.1.1.4'
S S 0.1246 0.1234 'International Tables Vol C Tables 4.2.6.8 and 6.1.1.4'
B B 0.0013 0.0007 'International Tables Vol C Tables 4.2.6.8 and 6.1.1.4'
N N 0.0061 0.0033 'International Tables Vol C Tables 4.2.6.8 and 6.1.1.4'

loop_
_geom_angle_atom_site_label_1
_geom_angle_atom_site_label_2
_geom_angle_atom_site_label_3
_geom_angle
C22 P2 C28 108.9(3)
C22 P2 C31 108.7(3)
C28 P2 C31 95.1(3)
C22 P2 B2 115.0(4)
C28 P2 B2 112.0(4)
C31 P2 B2 115.3(4)
O2 S2 N2 111.6(3)
O2 S2 C39 107.0(5)
N2 S2 C39 100.0(4)
C38 N2 S2 115.9(5)
C38 N2 H2B 122.1
S2 N2 H2B 122.1
P2 B2 H2E 98(5)
P2 B2 H2D 115(5)
H2E B2 H2D 112(6)
P2 B2 H2C 103(3)
H2E B2 H2C 119(5)
H2D B2 H2C 109(5)
C27 C22 C23 118.4(7)
C27 C22 P2 121.6(6)
C23 C22 P2 119.9(6)
C22 C23 C24 120.5(8)
C22 C23 H23A 119.8
C24 C23 H23A 119.8
C25 C24 C23 120.3(8)
C25 C24 H24A 119.9
C23 C24 H24A 119.9
C24 C25 C26 119.3(8)
C24 C25 H25A 120.4
C26 C25 H25A 120.4
C25 C26 C27 120.5(9)
C25 C26 H26A 119.7
C27 C26 H26A 119.7
C22 C27 C26 120.9(8)
C22 C27 H27A 119.5
C26 C27 H27A 119.5
C29 C28 P2 107.4(4)
C29 C28 H28A 110.2
P2 C28 H28A 110.2
C29 C28 H28B 110.2
P2 C28 H28B 110.2
H28A C28 H28B 108.5
C28 C29 C30 108.0(6)
C28 C29 H29A 110.1
C30 C29 H29A 110.1
C28 C29 H29B 110.1
C30 C29 H29B 110.1
H29A C29 H29B 108.4
C29 C30 C31 106.7(5)
C29 C30 H30A 110.4
C31 C30 H30A 110.4
C29 C30 H30B 110.4
C31 C30 H30B 110.4
H30A C30 H30B 108.6
C38 C31 C30 112.9(5)
C38 C31 P2 114.4(4)
C30 C31 P2 101.9(4)
C38 C31 H31A 109.1
C30 C31 H31A 109.1
P2 C31 H31A 109.1
C33 C32 C37 116.2(6)
C33 C32 C38 120.9(6)
C37 C32 C38 122.8(6)
F6 C33 C32 120.9(6)
F6 C33 C34 116.6(6)
C32 C33 C34 122.4(7)
F7 C34 C35 118.5(6)
F7 C34 C33 120.9(7)
C35 C34 C33 120.6(7)
F8 C35 C34 121.4(7)
F8 C35 C36 120.0(7)
C34 C35 C36 118.5(6)
F9 C36 C37 120.8(7)
F9 C36 C35 119.2(6)
C37 C36 C35 120.0(6)
F10 C37 C36 117.5(6)
F10 C37 C32 120.3(6)
C36 C37 C32 122.2(6)
N2 C38 C31 109.6(5)
N2 C38 C32 112.4(5)
C31 C38 C32 114.2(5)
N2 C38 H38A 106.7
C31 C38 H38A 106.7
C32 C38 H38A 106.7
C40 C39 C41 114.3(12)
C40 C39 C42 112.5(9)
C41 C39 C42 107.6(9)
C40 C39 S2 108.9(8)
C41 C39 S2 108.8(8)
C42 C39 S2 104.3(7)
C39 C40 H40A 109.5
C39 C40 H40B 109.5
H40A C40 H40B 109.5
C39 C40 H40C 109.5
H40A C40 H40C 109.5
H40B C40 H40C 109.5
C39 C41 H41A 109.5
C39 C41 H41B 109.5
H41A C41 H41B 109.5
C39 C41 H41C 109.5
H41A C41 H41C 109.5
H41B C41 H41C 109.5
C39 C42 H42A 109.5
C39 C42 H42B 109.5
H42A C42 H42B 109.5
C39 C42 H42C 109.5
H42A C42 H42C 109.5
H42B C42 H42C 109.5
O1 S1 N1 109.8(3)
O1 S1 C18 106.7(3)
N1 S1 C18 99.2(3)
C1 P1 C10 110.3(3)
C1 P1 C7 108.6(3)
C10 P1 C7 94.2(3)
C1 P1 B1 114.1(4)
C10 P1 B1 113.4(4)
C7 P1 B1 114.6(4)
C17 N1 S1 115.9(4)
C17 N1 H1A 122.0
S1 N1 H1A 122.0
P1 B1 H1D 95(8)
P1 B1 H1C 113(5)
H1D B1 H1C 120(8)
P1 B1 H1B 99(4)
H1D B1 H1B 108(7)
H1C B1 H1B 117(6)
C6 C1 C2 117.5(7)
C6 C1 P1 120.5(6)
C2 C1 P1 121.9(5)
C3 C2 C1 120.8(8)
C3 C2 H2A 119.6
C1 C2 H2A 119.6
C2 C3 C4 120.1(10)
C2 C3 H3A 119.9
C4 C3 H3A 119.9
C5 C4 C3 119.5(8)
C5 C4 H4A 120.3
C3 C4 H4A 120.3
C4 C5 C6 120.2(8)
C4 C5 H5A 119.9
C6 C5 H5A 119.9
C1 C6 C5 121.9(8)
C1 C6 H6A 119.1
C5 C6 H6A 119.1
C17 C7 C8 114.1(5)
C17 C7 P1 115.1(4)
C8 C7 P1 102.5(4)
C17 C7 H7A 108.2
C8 C7 H7A 108.2
P1 C7 H7A 108.2
C7 C8 C9 105.9(5)
C7 C8 H8A 110.6
C9 C8 H8A 110.6
C7 C8 H8B 110.6
C9 C8 H8B 110.6
H8A C8 H8B 108.7
C10 C9 C8 109.1(5)
C10 C9 H9A 109.9
C8 C9 H9A 109.9
C10 C9 H9B 109.9
C8 C9 H9B 109.9
H9A C9 H9B 108.3
C9 C10 P1 107.8(4)
C9 C10 H10A 110.2
P1 C10 H10A 110.2
C9 C10 H10B 110.2
P1 C10 H10B 110.2
H10A C10 H10B 108.5
C16 C11 C12 116.1(6)
C16 C11 C17 120.8(6)
C12 C11 C17 123.1(6)
F1 C12 C11 120.2(6)
F1 C12 C13 118.1(7)
C11 C12 C13 121.7(7)
F2 C13 C14 122.5(7)
F2 C13 C12 118.2(8)
C14 C13 C12 119.2(7)
C15 C14 F3 120.6(9)
C15 C14 C13 121.0(7)
F3 C14 C13 118.4(9)
C14 C15 F4 120.1(7)
C14 C15 C16 119.1(7)
F4 C15 C16 120.8(8)
F5 C16 C11 121.1(6)
F5 C16 C15 116.0(6)
C11 C16 C15 122.9(7)
N1 C17 C7 108.8(5)
N1 C17 C11 113.4(5)
C7 C17 C11 113.0(5)
N1 C17 H17A 107.1
C7 C17 H17A 107.1
C11 C17 H17A 107.1
C21 C18 C19 112.8(7)
C21 C18 C20 111.8(7)
C19 C18 C20 112.1(6)
C21 C18 S1 109.6(5)
C19 C18 S1 106.6(5)
C20 C18 S1 103.3(5)
C18 C19 H19B 109.5
C18 C19 H19C 109.5
H19B C19 H19C 109.5
C18 C19 H19D 109.5
H19B C19 H19D 109.5
H19C C19 H19D 109.5
C18 C20 H20B 109.5
C18 C20 H20C 109.5
H20B C20 H20C 109.5
C18 C20 H20D 109.5
H20B C20 H20D 109.5
H20C C20 H20D 109.5
C18 C21 H21B 109.5
C18 C21 H21C 109.5
H21B C21 H21C 109.5
C18 C21 H21D 109.5
H21B C21 H21D 109.5
H21C C21 H21D 109.5

loop_
_geom_bond_atom_site_label_1
_geom_bond_atom_site_label_2
_geom_bond_distance
P2 C22 1.797(7)
P2 C28 1.818(7)
P2 C31 1.847(6)
P2 B2 1.910(10)
S2 O2 1.459(6)
S2 N2 1.676(5)
S2 C39 1.823(9)
N2 C38 1.451(8)
N2 H2B 0.8800
F6 C33 1.328(8)
F7 C34 1.363(8)
F8 C35 1.324(8)
F9 C36 1.331(8)
F10 C37 1.343(8)
B2 H2E 1.09(8)
B2 H2D 0.95(7)
B2 H2C 1.13(5)
C22 C27 1.371(11)
C22 C23 1.391(10)
C23 C24 1.400(10)
C23 H23A 0.9500
C24 C25 1.362(13)
C24 H24A 0.9500
C25 C26 1.383(13)
C25 H25A 0.9500
C26 C27 1.385(11)
C26 H26A 0.9500
C27 H27A 0.9500
C28 C29 1.522(9)
C28 H28A 0.9900
C28 H28B 0.9900
C29 C30 1.533(9)
C29 H29A 0.9900
C29 H29B 0.9900
C30 C31 1.546(9)
C30 H30A 0.9900
C30 H30B 0.9900
C31 C38 1.532(8)
C31 H31A 1.0000
C32 C33 1.373(9)
C32 C37 1.387(8)
C32 C38 1.532(9)
C33 C34 1.379(10)
C34 C35 1.368(10)
C35 C36 1.382(10)
C36 C37 1.381(9)
C38 H38A 1.0000
C39 C40 1.440(15)
C39 C41 1.502(15)
C39 C42 1.512(11)
C40 H40A 0.9800
C40 H40B 0.9800
C40 H40C 0.9800
C41 H41A 0.9800
C41 H41B 0.9800
C41 H41C 0.9800
C42 H42A 0.9800
C42 H42B 0.9800
C42 H42C 0.9800
S1 O1 1.471(5)
S1 N1 1.668(5)
S1 C18 1.851(7)
P1 C1 1.791(7)
P1 C10 1.827(6)
P1 C7 1.832(6)
P1 B1 1.924(8)
F1 C12 1.329(8)
F2 C13 1.345(9)
F3 C14 1.347(8)
F4 C15 1.358(9)
F5 C16 1.348(8)
N1 C17 1.466(8)
N1 H1A 0.8800
B1 H1D 1.26(15)
B1 H1C 1.12(9)
B1 H1B 1.12(7)
C1 C6 1.378(9)
C1 C2 1.401(10)
C2 C3 1.365(10)
C2 H2A 0.9500
C3 C4 1.408(14)
C3 H3A 0.9500
C4 C5 1.346(14)
C4 H4A 0.9500
C5 C6 1.384(11)
C5 H5A 0.9500
C6 H6A 0.9500
C7 C17 1.531(8)
C7 C8 1.545(8)
C7 H7A 1.0000
C8 C9 1.545(8)
C8 H8A 0.9900
C8 H8B 0.9900
C9 C10 1.518(9)
C9 H9A 0.9900
C9 H9B 0.9900
C10 H10A 0.9900
C10 H10B 0.9900
C11 C16 1.367(9)
C11 C12 1.376(9)
C11 C17 1.540(8)
C12 C13 1.399(10)
C13 C14 1.351(12)
C14 C15 1.343(12)
C15 C16 1.386(9)
C17 H17A 1.0000
C18 C21 1.510(11)
C18 C19 1.511(10)
C18 C20 1.520(10)
C19 H19B 0.9800
C19 H19C 0.9800
C19 H19D 0.9800
C20 H20B 0.9800
C20 H20C 0.9800
C20 H20D 0.9800
C21 H21B 0.9800
C21 H21C 0.9800
C21 H21D 0.9800

loop_
_geom_torsion_atom_site_label_1
_geom_torsion_atom_site_label_2
_geom_torsion_atom_site_label_3
_geom_torsion_atom_site_label_4
_geom_torsion
O2 S2 N2 C38 -89.8(6)
C39 S2 N2 C38 157.3(5)
C28 P2 C22 C27 -53.4(7)
C31 P2 C22 C27 49.0(7)
B2 P2 C22 C27 180.0(7)
C28 P2 C22 C23 122.4(6)
C31 P2 C22 C23 -135.2(6)
B2 P2 C22 C23 -4.2(8)
C27 C22 C23 C24 -1.5(11)
P2 C22 C23 C24 -177.5(6)
C22 C23 C24 C25 1.2(12)
C23 C24 C25 C26 -2.1(13)
C24 C25 C26 C27 3.2(14)
C23 C22 C27 C26 2.7(12)
P2 C22 C27 C26 178.5(7)
C25 C26 C27 C22 -3.6(14)
C22 P2 C28 C29 113.8(5)
C31 P2 C28 C29 2.1(6)
B2 P2 C28 C29 -117.9(6)
P2 C28 C29 C30 24.5(7)
C28 C29 C30 C31 -46.4(7)
C29 C30 C31 C38 168.3(6)
C29 C30 C31 P2 45.1(6)
C22 P2 C31 C38 98.9(5)
C28 P2 C31 C38 -149.2(5)
B2 P2 C31 C38 -31.8(6)
C22 P2 C31 C30 -138.9(4)
C28 P2 C31 C30 -27.0(5)
B2 P2 C31 C30 90.3(6)
C37 C32 C33 F6 -178.2(6)
C38 C32 C33 F6 1.1(10)
C37 C32 C33 C34 0.0(10)
C38 C32 C33 C34 179.3(6)
F6 C33 C34 F7 -2.2(10)
C32 C33 C34 F7 179.5(6)
F6 C33 C34 C35 -180.0(6)
C32 C33 C34 C35 1.7(11)
F7 C34 C35 F8 3.5(10)
C33 C34 C35 F8 -178.7(6)
F7 C34 C35 C36 -179.9(6)
C33 C34 C35 C36 -2.1(10)
F8 C35 C36 F9 -1.4(9)
C34 C35 C36 F9 -178.0(6)
F8 C35 C36 C37 177.5(6)
C34 C35 C36 C37 0.9(10)
F9 C36 C37 F10 -0.2(9)
C35 C36 C37 F10 -179.0(6)
F9 C36 C37 C32 179.7(6)
C35 C36 C37 C32 0.9(10)
C33 C32 C37 F10 178.6(6)
C38 C32 C37 F10 -0.7(9)
C33 C32 C37 C36 -1.3(9)
C38 C32 C37 C36 179.4(6)
S2 N2 C38 C31 -144.9(4)
S2 N2 C38 C32 87.1(6)
C30 C31 C38 N2 60.9(7)
P2 C31 C38 N2 176.9(4)
C30 C31 C38 C32 -172.0(5)
P2 C31 C38 C32 -56.1(7)
C33 C32 C38 N2 -106.8(7)
C37 C32 C38 N2 72.5(7)
C33 C32 C38 C31 127.6(7)
C37 C32 C38 C31 -53.2(8)
O2 S2 C39 C40 -172.3(8)
N2 S2 C39 C40 -55.8(8)
O2 S2 C39 C41 -47.1(10)
N2 S2 C39 C41 69.3(9)
O2 S2 C39 C42 67.4(7)
N2 S2 C39 C42 -176.1(6)
O1 S1 N1 C17 -105.9(5)
C18 S1 N1 C17 142.6(5)
C10 P1 C1 C6 134.0(5)
C7 P1 C1 C6 -124.1(5)
B1 P1 C1 C6 5.0(7)
C10 P1 C1 C2 -49.2(7)
C7 P1 C1 C2 52.7(6)
B1 P1 C1 C2 -178.1(6)
C6 C1 C2 C3 -1.4(11)
P1 C1 C2 C3 -178.4(6)
C1 C2 C3 C4 0.4(12)
C2 C3 C4 C5 0.9(14)
C3 C4 C5 C6 -1.2(13)
C2 C1 C6 C5 1.2(10)
P1 C1 C6 C5 178.2(6)
C4 C5 C6 C1 0.1(12)
C1 P1 C7 C17 90.3(5)
C10 P1 C7 C17 -156.6(5)
B1 P1 C7 C17 -38.5(6)
C1 P1 C7 C8 -145.2(4)
C10 P1 C7 C8 -32.1(5)
B1 P1 C7 C8 86.0(5)
C17 C7 C8 C9 171.5(5)
P1 C7 C8 C9 46.4(6)
C7 C8 C9 C10 -42.2(7)
C8 C9 C10 P1 17.4(7)
C1 P1 C10 C9 120.6(5)
C7 P1 C10 C9 9.0(5)
B1 P1 C10 C9 -110.1(6)
C16 C11 C12 F1 177.7(5)
C17 C11 C12 F1 -3.7(9)
C16 C11 C12 C13 -2.4(9)
C17 C11 C12 C13 176.2(6)
F1 C12 C13 F2 -0.7(9)
C11 C12 C13 F2 179.4(6)
F1 C12 C13 C14 -179.0(6)
C11 C12 C13 C14 1.2(10)
F2 C13 C14 C15 -177.6(6)
C12 C13 C14 C15 0.6(11)
F2 C13 C14 F3 -1.0(10)
C12 C13 C14 F3 177.1(6)
F3 C14 C15 F4 2.2(10)
C13 C14 C15 F4 178.6(6)
F3 C14 C15 C16 -177.4(6)
C13 C14 C15 C16 -1.0(11)
C12 C11 C16 F5 -177.1(6)
C17 C11 C16 F5 4.3(9)
C12 C11 C16 C15 2.0(9)
C17 C11 C16 C15 -176.6(6)
C14 C15 C16 F5 178.8(6)
F4 C15 C16 F5 -0.8(9)
C14 C15 C16 C11 -0.4(10)
F4 C15 C16 C11 -180.0(6)
S1 N1 C17 C7 -164.9(4)
S1 N1 C17 C11 68.5(6)
C8 C7 C17 N1 57.6(7)
P1 C7 C17 N1 175.7(4)
C8 C7 C17 C11 -175.5(5)
P1 C7 C17 C11 -57.3(7)
C16 C11 C17 N1 -111.7(6)
C12 C11 C17 N1 69.8(8)
C16 C11 C17 C7 123.8(6)
C12 C11 C17 C7 -54.7(8)
O1 S1 C18 C21 -57.4(6)
N1 S1 C18 C21 56.6(6)
O1 S1 C18 C19 -179.9(5)
N1 S1 C18 C19 -65.9(6)
O1 S1 C18 C20 61.9(6)
N1 S1 C18 C20 175.9(5)
